data_4304740
loop_
_publ_author_name
'Kazuya Arashiba'
'Hidetaka Iizuka'
'Shoji Matsukawa'
'Shigeki Kuwata'
'Yoshiaki Tanabe'
'Masakazu Iwasaki'
'Youichi Ishii'

_publ_contact_author_email ishii@chem.chuo-u.ac.jp
_publ_contact_author_fax +81-3-3817-1895
_publ_contact_author_name 'Prof. Youichi Ishii'
_publ_contact_author_phone +81-3-3817-1901
_publ_section_title
;
Synthesis, Structures, and Properties of Group 9- and Group 10-Group 6
Heterodinuclear Nitrosyl Complexes
;
_journal_name_full 'Inorganic Chemistry'
_journal_page_first 4264
_journal_page_last 4274
_journal_paper_doi 10.1021/ic702309h
_journal_volume 47
_journal_year 2008
_chemical_formula_moiety 'C48 H62 B N Mo O P S2 Rh '
_chemical_formula_sum 'C48 H62 B Mo N O P Rh S2'
_chemical_formula_weight 973.77
_space_group_IT_number 2
_symmetry_cell_setting triclinic
_symmetry_Int_Tables_number 2
_symmetry_space_group_name_Hall '-P 1'
_symmetry_space_group_name_H-M 'P -1'
_cell_angle_alpha 75.05(1)
_cell_angle_beta 88.46(1)
_cell_angle_gamma 82.92(1)
_cell_formula_units_Z 4
_cell_length_a 10.204(1)
_cell_length_b 18.072(3)
_cell_length_c 27.000(5)
_cell_measurement_reflns_used 25
_cell_measurement_temperature 293.1
_cell_measurement_theta_max 13.2
_cell_measurement_theta_min 10.5
_cell_volume 4773.7(13)
_computing_cell_refinement 'MSC/AFC Diffractometer Control'
_computing_data_collection 'MSC/AFC Diffractometer Control'
_computing_data_reduction CrystalStructure
_computing_publication_material 'CrystalStructure 3.6.0'
_computing_structure_refinement CRYSTALS
_computing_structure_solution 'DIRDIF99 (PATTY)'
_diffrn_measured_fraction_theta_full 0.9976
_diffrn_measured_fraction_theta_max 0.9976
_diffrn_measurement_device_type 'Rigaku AFC7S'
_diffrn_measurement_method \w
_diffrn_radiation_type 'Mo K\a'
_diffrn_radiation_wavelength 0.7107
_diffrn_reflns_limit_h_max 13
_diffrn_reflns_limit_h_min -13
_diffrn_reflns_limit_k_max 0
_diffrn_reflns_limit_k_min -23
_diffrn_reflns_limit_l_max 33
_diffrn_reflns_limit_l_min -35
_diffrn_reflns_number 22495
_diffrn_reflns_theta_full 27.49
_diffrn_reflns_theta_max 27.49
_diffrn_standards_decay_% 0.01
_diffrn_standards_interval_count 0
_diffrn_standards_number 3
_exptl_absorpt_coefficient_mu 0.762
_exptl_absorpt_correction_T_max 0.859
_exptl_absorpt_correction_T_min 0.702
_exptl_absorpt_correction_type psi-scan
_exptl_absorpt_process_details '(North, Phillips & Mathews, 1968)'
_exptl_crystal_colour brown
_exptl_crystal_density_diffrn 1.355
_exptl_crystal_density_method 'not measured'
_exptl_crystal_description prismatic
_exptl_crystal_F_000 2016.00
_exptl_crystal_size_max 0.40
_exptl_crystal_size_mid 0.40
_exptl_crystal_size_min 0.20
_refine_diff_density_max 0.60
_refine_diff_density_min -0.62
_refine_ls_extinction_method none
_refine_ls_goodness_of_fit_ref 1.014
_refine_ls_hydrogen_treatment refall
_refine_ls_number_parameters 1133
_refine_ls_number_reflns 8584
_refine_ls_R_factor_gt 0.0530
_refine_ls_shift/su_max 0.0000
_refine_ls_structure_factor_coef F
_refine_ls_weighting_details 'w = 1/[0.0001Fo^2^ + 1.1000\s(Fo^2^) + 0.1000]'
_refine_ls_weighting_scheme calc
_refine_ls_wR_factor_ref 0.0540
_reflns_number_gt 8584
_reflns_number_total 21897
_reflns_threshold_expression F^2^>2.0\s(F^2^)
_cod_data_source_file ic702309h-file002_8.cif
_cod_data_source_block '_[Cp*Rh(PMe3)(mu-S)(mu-SMe)Mo(NO)Cp*][BPh4]'
_cod_depositor_comments
;
The following automatic conversions were performed:

'_exptl_absorpt_correction_type' tag value 'psi-scans' was replaced
with 'psi-scan' value.

Automatic conversion script
Id: cif_fix_values 1646 2011-03-28 12:23:43Z adriana 
;
_cod_original_cell_volume 4773(1)
_cod_original_formula_sum 'C48 H62 B N Mo O P S2 Rh '
_cod_database_code 4304740

loop_
_symmetry_equiv_pos_site_id
_symmetry_equiv_pos_as_xyz
1 +X,+Y,+Z
2 -X,-Y,-Z

loop_
_atom_site_label
_atom_site_type_symbol
_atom_site_fract_x
_atom_site_fract_y
_atom_site_fract_z
_atom_site_U_iso_or_equiv
_atom_site_adp_type
_atom_site_occupancy
_atom_site_symmetry_multiplicity
_atom_site_calc_flag
_atom_site_refinement_flags
_atom_site_disorder_assembly
_atom_site_disorder_group
Rh(1) Rh 0.36091(8) 0.76577(4) 1.11726(3) 0.0429(2) Uani 1.00 1 d . . .
Rh(2) Rh 0.20900(7) 0.77920(4) 0.57055(2) 0.0312(2) Uani 1.00 1 d . . .
Mo(1) Mo 0.2426(1) 0.81730(5) 1.01410(3) 0.0564(3) Uani 1.00 1 d . . .
Mo(2) Mo 0.25257(8) 0.89298(5) 0.62715(3) 0.0409(2) Uani 1.00 1 d . . .
S(1) S 0.4106(3) 0.7126(2) 1.0454(1) 0.0626(9) Uani 1.00 1 d . . .
S(2) S 0.1422(3) 0.8258(2) 1.0908(1) 0.066(1) Uani 1.00 1 d . . .
S(3) S 0.2968(2) 0.7556(1) 0.65508(8) 0.0429(7) Uani 1.00 1 d . . .
S(4) S 0.2704(3) 0.9078(1) 0.53924(9) 0.0464(7) Uani 1.00 1 d . . .
P(1) P 0.2689(3) 0.6543(1) 1.1529(1) 0.0562(9) Uani 1.00 1 d . . .
P(2) P 0.4171(3) 0.7361(1) 0.5490(1) 0.0452(8) Uani 1.00 1 d . . .
O(1) O 0.409(1) 0.9425(6) 0.9760(4) 0.136(4) Uani 1.00 1 d . . .
O(2) O -0.0297(8) 0.9224(5) 0.6519(3) 0.079(3) Uani 1.00 1 d . . .
N(1) N 0.348(1) 0.8897(5) 0.9983(3) 0.079(3) Uani 1.00 1 d . . .
N(2) N 0.0821(8) 0.9041(5) 0.6391(3) 0.053(3) Uani 1.00 1 d . . .
C(1) C 0.138(2) 0.8711(8) 0.9352(5) 0.098(6) Uani 1.00 1 d . . .
C(2) C 0.219(2) 0.8027(9) 0.9324(4) 0.086(5) Uani 1.00 1 d . . .
C(3) C 0.157(1) 0.7403(7) 0.9638(4) 0.070(4) Uani 1.00 1 d . . .
C(4) C 0.045(1) 0.7713(8) 0.9865(5) 0.083(5) Uani 1.00 1 d . . .
C(5) C 0.036(1) 0.8534(9) 0.9698(6) 0.089(5) Uani 1.00 1 d . . .
C(6) C 0.160(2) 0.9505(7) 0.9016(5) 0.160(7) Uani 1.00 1 d . . .
C(7) C 0.338(2) 0.7944(9) 0.8997(5) 0.134(7) Uani 1.00 1 d . . .
C(8) C 0.199(1) 0.6552(7) 0.9688(4) 0.086(5) Uani 1.00 1 d . . .
C(9) C -0.058(1) 0.7297(8) 1.0189(5) 0.106(6) Uani 1.00 1 d . . .
C(10) C -0.074(1) 0.9092(8) 0.9829(6) 0.139(7) Uani 1.00 1 d . . .
C(11) C 0.459(1) 0.7632(6) 1.1908(4) 0.060(4) Uani 1.00 1 d . . .
C(12) C 0.556(1) 0.7653(5) 1.1514(4) 0.052(3) Uani 1.00 1 d . . .
C(13) C 0.531(1) 0.8391(6) 1.1142(4) 0.052(3) Uani 1.00 1 d . . .
C(14) C 0.415(1) 0.8777(6) 1.1279(4) 0.055(3) Uani 1.00 1 d . . .
C(15) C 0.368(1) 0.8322(6) 1.1746(4) 0.058(4) Uani 1.00 1 d . . .
C(16) C 0.467(1) 0.7073(6) 1.2428(4) 0.084(4) Uani 1.00 1 d . . .
C(17) C 0.678(1) 0.7084(6) 1.1542(4) 0.078(4) Uani 1.00 1 d . . .
C(18) C 0.627(1) 0.8705(7) 1.0731(4) 0.080(4) Uani 1.00 1 d . . .
C(19) C 0.359(1) 0.9587(5) 1.1021(4) 0.083(4) Uani 1.00 1 d . . .
C(20) C 0.256(1) 0.8563(6) 1.2060(4) 0.079(4) Uani 1.00 1 d . . .
C(21) C 0.174(1) 0.6181(6) 1.1111(4) 0.088(5) Uani 1.00 1 d . . .
C(22) C 0.389(1) 0.5724(5) 1.1777(4) 0.076(4) Uani 1.00 1 d . . .
C(23) C 0.157(1) 0.6612(7) 1.2046(4) 0.096(5) Uani 1.00 1 d . . .
C(24) C 0.568(1) 0.7305(9) 1.0172(5) 0.122(7) Uani 1.00 1 d . . .
C(25) C 0.265(1) 0.9966(6) 0.6623(4) 0.057(4) Uani 1.00 1 d . . .
C(26) C 0.319(1) 0.9296(7) 0.6976(4) 0.070(4) Uani 1.00 1 d . . .
C(27) C 0.443(1) 0.9036(7) 0.6777(6) 0.080(5) Uani 1.00 1 d . . .
C(28) C 0.457(1) 0.9531(7) 0.6292(5) 0.068(4) Uani 1.00 1 d . . .
C(29) C 0.347(1) 1.0087(6) 0.6199(4) 0.053(3) Uani 1.00 1 d . . .
C(30) C 0.143(1) 1.0496(7) 0.6692(5) 0.100(5) Uani 1.00 1 d . . .
C(31) C 0.266(2) 0.8980(9) 0.7503(4) 0.150(7) Uani 1.00 1 d . . .
C(32) C 0.541(2) 0.8376(8) 0.7049(7) 0.197(9) Uani 1.00 1 d . . .
C(33) C 0.575(1) 0.9550(8) 0.5944(7) 0.144(8) Uani 1.00 1 d . . .
C(34) C 0.331(1) 1.0774(6) 0.5729(4) 0.098(5) Uani 1.00 1 d . . .
C(35) C 0.1128(8) 0.7141(5) 0.5244(3) 0.039(3) Uani 1.00 1 d . . .
C(36) C 0.0711(8) 0.6911(5) 0.5758(3) 0.039(3) Uani 1.00 1 d . . .
C(37) C -0.0052(8) 0.7575(5) 0.5871(3) 0.035(3) Uani 1.00 1 d . . .
C(38) C -0.0027(9) 0.8198(5) 0.5439(3) 0.044(3) Uani 1.00 1 d . . .
C(39) C 0.0780(9) 0.7946(5) 0.5052(3) 0.041(3) Uani 1.00 1 d . . .
C(40) C 0.165(1) 0.6579(6) 0.4936(4) 0.061(4) Uani 1.00 1 d . . .
C(41) C 0.083(1) 0.6106(5) 0.6094(4) 0.057(3) Uani 1.00 1 d . . .
C(42) C -0.0939(9) 0.7561(6) 0.6324(4) 0.055(3) Uani 1.00 1 d . . .
C(43) C -0.0735(9) 0.9002(5) 0.5365(4) 0.059(3) Uani 1.00 1 d . . .
C(44) C 0.093(1) 0.8405(6) 0.4506(3) 0.060(3) Uani 1.00 1 d . . .
C(45) C 0.5522(9) 0.7695(6) 0.5756(4) 0.063(4) Uani 1.00 1 d . . .
C(46) C 0.457(1) 0.6329(5) 0.5713(4) 0.072(4) Uani 1.00 1 d . . .
C(47) C 0.4485(9) 0.7592(6) 0.4810(3) 0.062(4) Uani 1.00 1 d . . .
C(48) C 0.186(1) 0.7118(6) 0.7037(4) 0.072(4) Uani 1.00 1 d . . .
C(49) C 1.037(1) 0.6189(6) 0.8440(3) 0.049(3) Uani 1.00 1 d . . .
C(50) C 1.088(1) 0.5416(7) 0.8609(4) 0.074(4) Uani 1.00 1 d . . .
C(51) C 1.221(1) 0.5156(9) 0.8644(5) 0.090(5) Uani 1.00 1 d . . .
C(52) C 1.312(1) 0.566(1) 0.8510(5) 0.091(5) Uani 1.00 1 d . . .
C(53) C 1.269(1) 0.6426(9) 0.8356(4) 0.078(5) Uani 1.00 1 d . . .
C(54) C 1.133(1) 0.6680(7) 0.8325(3) 0.062(4) Uani 1.00 1 d . . .
C(55) C 0.8182(9) 0.6225(5) 0.7891(4) 0.045(3) Uani 1.00 1 d . . .
C(56) C 0.693(1) 0.6520(5) 0.7693(4) 0.059(3) Uani 1.00 1 d . . .
C(57) C 0.637(1) 0.6319(6) 0.7290(4) 0.063(4) Uani 1.00 1 d . . .
C(58) C 0.711(1) 0.5832(6) 0.7038(4) 0.059(3) Uani 1.00 1 d . . .
C(59) C 0.835(1) 0.5542(6) 0.7214(4) 0.054(3) Uani 1.00 1 d . . .
C(60) C 0.8878(9) 0.5739(5) 0.7627(3) 0.047(3) Uani 1.00 1 d . . .
C(61) C 0.8054(9) 0.6033(5) 0.8917(4) 0.045(3) Uani 1.00 1 d . . .
C(62) C 0.867(1) 0.5837(6) 0.9393(4) 0.063(4) Uani 1.00 1 d . . .
C(63) C 0.808(1) 0.5552(6) 0.9853(4) 0.074(4) Uani 1.00 1 d . . .
C(64) C 0.676(1) 0.5447(7) 0.9856(5) 0.080(5) Uani 1.00 1 d . . .
C(65) C 0.609(1) 0.5609(8) 0.9408(5) 0.093(5) Uani 1.00 1 d . . .
C(66) C 0.674(1) 0.5901(6) 0.8956(4) 0.067(4) Uani 1.00 1 d . . .
C(67) C 0.846(1) 0.7398(5) 0.8296(4) 0.054(3) Uani 1.00 1 d . . .
C(68) C 0.865(1) 0.7923(7) 0.7831(4) 0.066(4) Uani 1.00 1 d . . .
C(69) C 0.844(1) 0.8708(7) 0.7748(5) 0.091(5) Uani 1.00 1 d . . .
C(70) C 0.804(2) 0.9011(8) 0.8143(7) 0.188(9) Uani 1.00 1 d . . .
C(71) C 0.784(2) 0.8519(9) 0.8616(7) 0.21(1) Uani 1.00 1 d . . .
C(72) C 0.804(2) 0.7738(7) 0.8684(5) 0.131(6) Uani 1.00 1 d . . .
C(73) C 0.1905(9) 0.3453(6) 0.5842(4) 0.046(3) Uani 1.00 1 d . . .
C(74) C 0.1881(8) 0.2856(6) 0.5604(4) 0.050(3) Uani 1.00 1 d . . .
C(75) C 0.1909(9) 0.2982(7) 0.5073(4) 0.061(4) Uani 1.00 1 d . . .
C(76) C 0.195(1) 0.3717(8) 0.4757(4) 0.064(4) Uani 1.00 1 d . . .
C(77) C 0.196(1) 0.4307(7) 0.4987(4) 0.070(4) Uani 1.00 1 d . . .
C(78) C 0.194(1) 0.4173(6) 0.5512(4) 0.061(4) Uani 1.00 1 d . . .
C(79) C 0.2266(9) 0.3951(5) 0.6693(3) 0.041(3) Uani 1.00 1 d . . .
C(80) C 0.346(1) 0.4220(5) 0.6535(4) 0.053(3) Uani 1.00 1 d . . .
C(81) C 0.406(1) 0.4699(6) 0.6764(4) 0.061(4) Uani 1.00 1 d . . .
C(82) C 0.345(1) 0.4956(6) 0.7154(5) 0.069(4) Uani 1.00 1 d . . .
C(83) C 0.228(1) 0.4712(6) 0.7327(4) 0.059(4) Uani 1.00 1 d . . .
C(84) C 0.169(1) 0.4218(5) 0.7103(4) 0.055(3) Uani 1.00 1 d . . .
C(85) C 0.0072(9) 0.3311(6) 0.6509(3) 0.047(3) Uani 1.00 1 d . . .
C(86) C -0.078(1) 0.4004(6) 0.6376(4) 0.055(3) Uani 1.00 1 d . . .
C(87) C -0.213(1) 0.4029(7) 0.6348(4) 0.067(4) Uani 1.00 1 d . . .
C(88) C -0.271(1) 0.3364(8) 0.6430(4) 0.073(4) Uani 1.00 1 d . . .
C(89) C -0.191(1) 0.2667(7) 0.6563(4) 0.066(4) Uani 1.00 1 d . . .
C(90) C -0.055(1) 0.2642(6) 0.6606(4) 0.055(3) Uani 1.00 1 d . . .
C(91) C 0.251(1) 0.2484(6) 0.6791(4) 0.055(3) Uani 1.00 1 d . . .
C(92) C 0.216(1) 0.2131(6) 0.7287(4) 0.071(4) Uani 1.00 1 d . . .
C(93) C 0.289(2) 0.1472(7) 0.7592(5) 0.091(5) Uani 1.00 1 d . . .
C(94) C 0.401(2) 0.1152(8) 0.7396(6) 0.104(6) Uani 1.00 1 d . . .
C(95) C 0.438(1) 0.1473(7) 0.6921(6) 0.090(5) Uani 1.00 1 d . . .
C(96) C 0.367(1) 0.2138(6) 0.6618(4) 0.058(3) Uani 1.00 1 d . . .
B(1) B 0.875(1) 0.6463(6) 0.8386(4) 0.043(3) Uani 1.00 1 d . . .
B(2) B 0.168(1) 0.3303(6) 0.6463(4) 0.041(3) Uani 1.00 1 d . . .
H(1) H 0.2452 0.9619 0.9079 0.186 Uiso 1.00 1 c R . .
H(2) H 0.1520 0.9513 0.8664 0.186 Uiso 1.00 1 c R . .
H(3) H 0.0949 0.9880 0.9096 0.186 Uiso 1.00 1 c R . .
H(4) H 0.4095 0.7653 0.9205 0.167 Uiso 1.00 1 c R . .
H(5) H 0.3181 0.7685 0.8748 0.167 Uiso 1.00 1 c R . .
H(6) H 0.3608 0.8440 0.8830 0.167 Uiso 1.00 1 c R . .
H(7) H 0.1307 0.6335 0.9560 0.109 Uiso 1.00 1 c R . .
H(8) H 0.2772 0.6491 0.9499 0.109 Uiso 1.00 1 c R . .
H(9) H 0.2145 0.6296 1.0040 0.109 Uiso 1.00 1 c R . .
H(10) H -0.0654 0.7441 1.0504 0.130 Uiso 1.00 1 c R . .
H(11) H -0.1413 0.7428 1.0017 0.130 Uiso 1.00 1 c R . .
H(12) H -0.0332 0.6757 1.0255 0.130 Uiso 1.00 1 c R . .
H(13) H -0.0585 0.9609 0.9675 0.165 Uiso 1.00 1 c R . .
H(14) H -0.1557 0.9002 0.9707 0.165 Uiso 1.00 1 c R . .
H(15) H -0.0779 0.9011 1.0191 0.165 Uiso 1.00 1 c R . .
H(16) H 0.3905 0.7176 1.2617 0.098 Uiso 1.00 1 c R . .
H(17) H 0.4728 0.6560 1.2392 0.098 Uiso 1.00 1 c R . .
H(18) H 0.5433 0.7128 1.2604 0.098 Uiso 1.00 1 c R . .
H(19) H 0.6535 0.6580 1.1584 0.092 Uiso 1.00 1 c R . .
H(20) H 0.7260 0.7225 1.1234 0.092 Uiso 1.00 1 c R . .
H(21) H 0.7310 0.7089 1.1824 0.092 Uiso 1.00 1 c R . .
H(22) H 0.6981 0.8314 1.0722 0.096 Uiso 1.00 1 c R . .
H(23) H 0.5834 0.8863 1.0409 0.096 Uiso 1.00 1 c R . .
H(24) H 0.6614 0.9134 1.0801 0.096 Uiso 1.00 1 c R . .
H(25) H 0.4203 0.9936 1.1038 0.095 Uiso 1.00 1 c R . .
H(26) H 0.3409 0.9619 1.0673 0.095 Uiso 1.00 1 c R . .
H(27) H 0.2797 0.9716 1.1188 0.095 Uiso 1.00 1 c R . .
H(28) H 0.2882 0.8629 1.2370 0.094 Uiso 1.00 1 c R . .
H(29) H 0.2097 0.9036 1.1869 0.095 Uiso 1.00 1 c R . .
H(30) H 0.1973 0.8178 1.2136 0.095 Uiso 1.00 1 c R . .
H(31) H 0.1047 0.6568 1.0957 0.106 Uiso 1.00 1 c R . .
H(32) H 0.2296 0.6049 1.0852 0.106 Uiso 1.00 1 c R . .
H(33) H 0.1369 0.5737 1.1302 0.106 Uiso 1.00 1 c R . .
H(34) H 0.3456 0.5294 1.1950 0.088 Uiso 1.00 1 c R . .
H(35) H 0.4392 0.5601 1.1502 0.088 Uiso 1.00 1 c R . .
H(36) H 0.4458 0.5845 1.2010 0.088 Uiso 1.00 1 c R . .
H(37) H 0.1989 0.6800 1.2291 0.114 Uiso 1.00 1 c R . .
H(38) H 0.0808 0.6959 1.1913 0.114 Uiso 1.00 1 c R . .
H(39) H 0.1312 0.6119 1.2207 0.114 Uiso 1.00 1 c R . .
H(40) H 0.6312 0.6874 1.0310 0.155 Uiso 1.00 1 c R . .
H(41) H 0.5619 0.7383 0.9812 0.155 Uiso 1.00 1 c R . .
H(42) H 0.5940 0.7752 1.0246 0.155 Uiso 1.00 1 c R . .
H(43) H 0.1675 1.0989 0.6685 0.129 Uiso 1.00 1 c R . .
H(44) H 0.0821 1.0546 0.6422 0.129 Uiso 1.00 1 c R . .
H(45) H 0.1036 1.0287 0.7011 0.129 Uiso 1.00 1 c R . .
H(46) H 0.2669 0.9350 0.7697 0.185 Uiso 1.00 1 c R . .
H(47) H 0.1782 0.8873 0.7476 0.185 Uiso 1.00 1 c R . .
H(48) H 0.3197 0.8519 0.7670 0.185 Uiso 1.00 1 c R . .
H(49) H 0.5069 0.8130 0.7372 0.238 Uiso 1.00 1 c R . .
H(50) H 0.5574 0.8014 0.6847 0.238 Uiso 1.00 1 c R . .
H(51) H 0.6212 0.8566 0.7098 0.238 Uiso 1.00 1 c R . .
H(52) H 0.6379 0.9115 0.6080 0.193 Uiso 1.00 1 c R . .
H(53) H 0.5482 0.9536 0.5612 0.193 Uiso 1.00 1 c R . .
H(54) H 0.6139 1.0009 0.5920 0.193 Uiso 1.00 1 c R . .
H(55) H 0.4004 1.1081 0.5721 0.122 Uiso 1.00 1 c R . .
H(56) H 0.3334 1.0594 0.5427 0.122 Uiso 1.00 1 c R . .
H(57) H 0.2484 1.1076 0.5745 0.122 Uiso 1.00 1 c R . .
H(58) H 0.1001 0.6256 0.4915 0.077 Uiso 1.00 1 c R . .
H(59) H 0.1871 0.6856 0.4601 0.077 Uiso 1.00 1 c R . .
H(60) H 0.2422 0.6271 0.5099 0.077 Uiso 1.00 1 c R . .
H(61) H 0.0474 0.6111 0.6422 0.068 Uiso 1.00 1 c R . .
H(62) H 0.0361 0.5797 0.5943 0.068 Uiso 1.00 1 c R . .
H(63) H 0.1737 0.5898 0.6130 0.068 Uiso 1.00 1 c R . .
H(64) H -0.0768 0.7955 0.6479 0.067 Uiso 1.00 1 c R . .
H(65) H -0.1834 0.7645 0.6215 0.067 Uiso 1.00 1 c R . .
H(66) H -0.0775 0.7073 0.6565 0.067 Uiso 1.00 1 c R . .
H(67) H -0.0109 0.9364 0.5297 0.070 Uiso 1.00 1 c R . .
H(68) H -0.1333 0.9113 0.5085 0.070 Uiso 1.00 1 c R . .
H(69) H -0.1209 0.9037 0.5668 0.070 Uiso 1.00 1 c R . .
H(70) H 0.1831 0.8355 0.4411 0.070 Uiso 1.00 1 c R . .
H(71) H 0.0420 0.8215 0.4286 0.070 Uiso 1.00 1 c R . .
H(72) H 0.0624 0.8933 0.4476 0.070 Uiso 1.00 1 c R . .
H(73) H 0.5518 0.7513 0.6119 0.078 Uiso 1.00 1 c R . .
H(74) H 0.6334 0.7505 0.5627 0.078 Uiso 1.00 1 c R . .
H(75) H 0.5424 0.8243 0.5662 0.078 Uiso 1.00 1 c R . .
H(76) H 0.4593 0.6184 0.6077 0.085 Uiso 1.00 1 c R . .
H(77) H 0.3915 0.6082 0.5596 0.085 Uiso 1.00 1 c R . .
H(78) H 0.5406 0.6178 0.5584 0.085 Uiso 1.00 1 c R . .
H(79) H 0.5313 0.7330 0.4748 0.072 Uiso 1.00 1 c R . .
H(80) H 0.3806 0.7436 0.4640 0.072 Uiso 1.00 1 c R . .
H(81) H 0.4500 0.8133 0.4685 0.072 Uiso 1.00 1 c R . .
H(82) H 0.1050 0.7450 0.7017 0.084 Uiso 1.00 1 c R . .
H(83) H 0.1686 0.6638 0.6986 0.084 Uiso 1.00 1 c R . .
H(84) H 0.2244 0.7035 0.7366 0.084 Uiso 1.00 1 c R . .
H(85) H 1.0272 0.5045 0.8705 0.091 Uiso 1.00 1 c R . .
H(86) H 1.2494 0.4619 0.8764 0.114 Uiso 1.00 1 c R . .
H(87) H 1.4039 0.5479 0.8524 0.115 Uiso 1.00 1 c R . .
H(88) H 1.3307 0.6791 0.8269 0.096 Uiso 1.00 1 c R . .
H(89) H 1.1057 0.7219 0.8218 0.075 Uiso 1.00 1 c R . .
H(90) H 0.6419 0.6881 0.7843 0.071 Uiso 1.00 1 c R . .
H(91) H 0.5482 0.6515 0.7187 0.074 Uiso 1.00 1 c R . .
H(92) H 0.6762 0.5706 0.6752 0.070 Uiso 1.00 1 c R . .
H(93) H 0.8866 0.5198 0.7053 0.066 Uiso 1.00 1 c R . .
H(94) H 0.9756 0.5529 0.7732 0.057 Uiso 1.00 1 c R . .
H(95) H 0.9580 0.5907 0.9399 0.074 Uiso 1.00 1 c R . .
H(96) H 0.8567 0.5428 1.0164 0.085 Uiso 1.00 1 c R . .
H(97) H 0.6328 0.5260 1.0171 0.096 Uiso 1.00 1 c R . .
H(98) H 0.5187 0.5525 0.9405 0.113 Uiso 1.00 1 c R . .
H(99) H 0.6240 0.6020 0.8647 0.078 Uiso 1.00 1 c R . .
H(100) H 0.8940 0.7723 0.7550 0.081 Uiso 1.00 1 c R . .
H(101) H 0.8571 0.9034 0.7418 0.108 Uiso 1.00 1 c R . .
H(102) H 0.7890 0.9554 0.8094 0.226 Uiso 1.00 1 c R . .
H(103) H 0.7576 0.8726 0.8897 0.245 Uiso 1.00 1 c R . .
H(104) H 0.7875 0.7415 0.9013 0.157 Uiso 1.00 1 c R . .
H(105) H 0.1846 0.2346 0.5811 0.063 Uiso 1.00 1 c R . .
H(106) H 0.1897 0.2559 0.4925 0.078 Uiso 1.00 1 c R . .
H(107) H 0.1976 0.3807 0.4395 0.079 Uiso 1.00 1 c R . .
H(108) H 0.1970 0.4819 0.4780 0.080 Uiso 1.00 1 c R . .
H(109) H 0.1954 0.4600 0.5656 0.074 Uiso 1.00 1 c R . .
H(110) H 0.3897 0.4070 0.6254 0.064 Uiso 1.00 1 c R . .
H(111) H 0.4904 0.4849 0.6648 0.072 Uiso 1.00 1 c R . .
H(112) H 0.3836 0.5300 0.7303 0.083 Uiso 1.00 1 c R . .
H(113) H 0.1855 0.4877 0.7604 0.071 Uiso 1.00 1 c R . .
H(114) H 0.0869 0.4058 0.7232 0.066 Uiso 1.00 1 c R . .
H(115) H -0.0405 0.4477 0.6302 0.065 Uiso 1.00 1 c R . .
H(116) H -0.2669 0.4513 0.6269 0.078 Uiso 1.00 1 c R . .
H(117) H -0.3635 0.3380 0.6398 0.088 Uiso 1.00 1 c R . .
H(118) H -0.2290 0.2198 0.6625 0.083 Uiso 1.00 1 c R . .
H(119) H -0.0028 0.2154 0.6703 0.066 Uiso 1.00 1 c R . .
H(120) H 0.1379 0.2344 0.7427 0.086 Uiso 1.00 1 c R . .
H(121) H 0.2622 0.1251 0.7932 0.106 Uiso 1.00 1 c R . .
H(122) H 0.4513 0.0703 0.7597 0.122 Uiso 1.00 1 c R . .
H(123) H 0.5154 0.1246 0.6785 0.110 Uiso 1.00 1 c R . .
H(124) H 0.3982 0.2362 0.6286 0.071 Uiso 1.00 1 c R . .

loop_
_atom_site_aniso_label
_atom_site_aniso_U_11
_atom_site_aniso_U_22
_atom_site_aniso_U_33
_atom_site_aniso_U_12
_atom_site_aniso_U_13
_atom_site_aniso_U_23
Rh(1) 0.0578(5) 0.0309(4) 0.0377(4) -0.0086(4) -0.0064(4) -0.0025(3)
Rh(2) 0.0310(4) 0.0299(4) 0.0309(4) -0.0022(3) -0.0015(3) -0.0049(3)
Mo(1) 0.0772(7) 0.0461(6) 0.0443(5) -0.0161(5) -0.0127(5) -0.0035(4)
Mo(2) 0.0407(5) 0.0370(5) 0.0461(5) -0.0012(4) -0.0070(4) -0.0136(4)
S(1) 0.076(2) 0.060(2) 0.055(2) -0.011(2) -0.000(1) -0.019(1)
S(2) 0.061(2) 0.067(2) 0.065(2) 0.003(2) -0.011(1) -0.013(2)
S(3) 0.047(2) 0.042(1) 0.036(1) 0.002(1) -0.005(1) -0.006(1)
S(4) 0.055(2) 0.037(1) 0.045(1) -0.014(1) -0.003(1) -0.002(1)
P(1) 0.069(2) 0.042(2) 0.054(2) -0.014(1) -0.001(1) -0.001(1)
P(2) 0.038(2) 0.050(2) 0.049(2) -0.003(1) 0.003(1) -0.015(1)
O(1) 0.20(1) 0.108(8) 0.095(7) -0.094(8) -0.021(7) 0.028(6)
O(2) 0.054(5) 0.098(6) 0.100(6) -0.008(5) 0.016(5) -0.052(5)
N(1) 0.110(9) 0.068(7) 0.056(6) -0.040(6) -0.020(6) 0.007(5)
N(2) 0.052(6) 0.059(6) 0.057(5) -0.010(5) 0.002(4) -0.032(4)
C(1) 0.14(2) 0.07(1) 0.08(1) -0.03(1) -0.05(1) -0.008(8)
C(2) 0.13(1) 0.09(1) 0.044(7) -0.04(1) -0.007(8) -0.010(7)
C(3) 0.08(1) 0.075(9) 0.054(7) -0.018(8) -0.008(6) -0.016(7)
C(4) 0.09(1) 0.072(9) 0.083(9) -0.023(8) -0.030(8) -0.003(8)
C(5) 0.08(1) 0.09(1) 0.09(1) -0.004(9) -0.041(8) -0.017(9)
C(6) 0.32(2) 0.07(1) 0.07(1) -0.06(1) -0.09(1) 0.035(8)
C(7) 0.21(2) 0.14(1) 0.060(9) -0.08(1) 0.03(1) -0.033(9)
C(8) 0.11(1) 0.09(1) 0.069(8) -0.040(8) -0.008(7) -0.034(7)
C(9) 0.08(1) 0.11(1) 0.14(1) -0.025(9) -0.026(9) -0.04(1)
C(10) 0.12(1) 0.12(1) 0.17(2) 0.05(1) -0.10(1) -0.05(1)
C(11) 0.086(9) 0.048(7) 0.048(6) -0.003(6) -0.011(6) -0.015(5)
C(12) 0.061(7) 0.037(6) 0.059(7) -0.002(5) -0.014(5) -0.017(5)
C(13) 0.061(7) 0.042(6) 0.057(7) -0.013(5) -0.006(5) -0.015(5)
C(14) 0.070(8) 0.044(6) 0.051(6) -0.008(6) -0.012(6) -0.009(5)
C(15) 0.064(8) 0.063(7) 0.054(7) -0.008(6) -0.007(6) -0.025(6)
C(16) 0.14(1) 0.064(8) 0.042(6) -0.005(8) -0.032(7) 0.001(6)
C(17) 0.078(9) 0.057(7) 0.096(9) 0.012(6) -0.021(7) -0.021(7)
C(18) 0.065(8) 0.074(8) 0.10(1) -0.021(7) 0.006(7) -0.020(7)
C(19) 0.12(1) 0.029(6) 0.090(9) 0.001(6) -0.009(8) -0.000(6)
C(20) 0.10(1) 0.064(8) 0.069(8) 0.004(7) -0.001(7) -0.022(6)
C(21) 0.10(1) 0.067(8) 0.10(1) -0.043(7) -0.020(8) -0.007(7)
C(22) 0.10(1) 0.038(6) 0.083(9) 0.002(6) -0.014(7) -0.005(6)
C(23) 0.11(1) 0.09(1) 0.088(9) -0.033(8) 0.029(8) -0.010(8)
C(24) 0.11(1) 0.15(1) 0.13(1) -0.04(1) 0.04(1) -0.07(1)
C(25) 0.070(8) 0.048(6) 0.058(7) 0.001(6) -0.016(6) -0.028(6)
C(26) 0.10(1) 0.077(9) 0.044(7) -0.032(8) -0.017(7) -0.020(6)
C(27) 0.08(1) 0.047(7) 0.12(1) 0.005(7) -0.061(9) -0.036(8)
C(28) 0.043(7) 0.066(8) 0.11(1) -0.007(6) 0.004(7) -0.044(8)
C(29) 0.065(8) 0.044(6) 0.059(7) -0.012(6) -0.013(6) -0.025(5)
C(30) 0.10(1) 0.09(1) 0.13(1) 0.013(8) -0.017(9) -0.079(9)
C(31) 0.27(2) 0.15(2) 0.037(8) -0.09(1) -0.02(1) -0.018(9)
C(32) 0.20(2) 0.09(1) 0.30(2) 0.07(1) -0.20(2) -0.08(1)
C(33) 0.09(1) 0.14(1) 0.26(2) -0.06(1) 0.05(1) -0.13(1)
C(34) 0.16(1) 0.062(8) 0.078(9) -0.051(9) -0.019(9) -0.015(7)
C(35) 0.035(5) 0.040(5) 0.042(5) -0.004(4) -0.009(4) -0.011(4)
C(36) 0.034(5) 0.037(5) 0.047(6) -0.003(4) -0.002(4) -0.012(4)
C(37) 0.025(5) 0.036(5) 0.044(5) -0.000(4) -0.002(4) -0.009(4)
C(38) 0.042(6) 0.048(6) 0.046(6) -0.008(5) -0.008(5) -0.018(5)
C(39) 0.042(6) 0.041(5) 0.040(5) -0.010(4) -0.007(4) -0.008(4)
C(40) 0.067(8) 0.068(7) 0.057(7) -0.007(6) -0.003(6) -0.034(6)
C(41) 0.061(7) 0.035(6) 0.074(7) -0.016(5) 0.001(6) -0.006(5)
C(42) 0.047(6) 0.057(7) 0.064(7) -0.006(5) 0.007(5) -0.020(5)
C(43) 0.053(7) 0.041(6) 0.081(8) 0.012(5) -0.018(6) -0.015(5)
C(44) 0.073(8) 0.069(7) 0.032(5) -0.018(6) -0.016(5) 0.002(5)
C(45) 0.051(7) 0.066(7) 0.077(8) -0.009(6) 0.000(6) -0.026(6)
C(46) 0.053(7) 0.054(7) 0.11(1) 0.015(6) -0.004(6) -0.026(6)
C(47) 0.035(6) 0.086(8) 0.058(7) -0.001(6) 0.009(5) -0.009(6)
C(48) 0.085(9) 0.083(9) 0.041(6) -0.010(7) 0.001(6) -0.002(6)
C(49) 0.048(6) 0.066(7) 0.039(5) -0.008(6) -0.003(5) -0.024(5)
C(50) 0.067(9) 0.09(1) 0.070(8) 0.001(7) -0.014(6) -0.036(7)
C(51) 0.060(9) 0.13(1) 0.09(1) 0.037(9) -0.028(7) -0.072(9)
C(52) 0.042(8) 0.17(2) 0.078(9) 0.01(1) -0.015(7) -0.07(1)
C(53) 0.046(8) 0.14(1) 0.056(7) -0.018(8) 0.008(6) -0.034(8)
C(54) 0.052(7) 0.099(9) 0.038(6) -0.009(7) -0.006(5) -0.019(6)
C(55) 0.040(6) 0.040(5) 0.053(6) 0.002(5) -0.010(5) -0.010(5)
C(56) 0.065(8) 0.045(6) 0.068(7) 0.017(5) -0.023(6) -0.025(5)
C(57) 0.056(7) 0.058(7) 0.072(8) 0.002(6) -0.026(6) -0.012(6)
C(58) 0.072(8) 0.049(6) 0.054(7) -0.011(6) -0.017(6) -0.008(5)
C(59) 0.068(8) 0.052(6) 0.044(6) -0.011(6) 0.002(5) -0.013(5)
C(60) 0.044(6) 0.059(6) 0.040(5) -0.010(5) -0.003(5) -0.014(5)
C(61) 0.046(6) 0.034(5) 0.054(6) -0.004(5) -0.005(5) -0.011(5)
C(62) 0.062(8) 0.064(7) 0.059(7) -0.016(6) -0.009(6) -0.003(6)
C(63) 0.10(1) 0.071(8) 0.045(7) -0.010(7) -0.005(7) 0.002(6)
C(64) 0.09(1) 0.081(9) 0.071(9) -0.025(8) 0.029(8) -0.018(7)
C(65) 0.08(1) 0.13(1) 0.078(9) -0.047(9) 0.019(8) -0.021(9)
C(66) 0.056(8) 0.084(9) 0.055(7) -0.004(6) -0.006(6) -0.011(6)
C(67) 0.075(8) 0.040(6) 0.047(6) -0.009(5) 0.002(5) -0.009(5)
C(68) 0.065(8) 0.073(8) 0.065(8) -0.018(6) 0.016(6) -0.024(6)
C(69) 0.13(1) 0.049(8) 0.09(1) -0.024(8) -0.014(9) -0.002(7)
C(70) 0.42(3) 0.044(9) 0.10(1) -0.00(1) -0.02(2) -0.032(9)
C(71) 0.46(4) 0.05(1) 0.10(1) 0.02(2) 0.02(2) -0.04(1)
C(72) 0.28(2) 0.052(8) 0.061(9) -0.00(1) 0.02(1) -0.021(7)
C(73) 0.039(6) 0.056(6) 0.046(6) -0.002(5) -0.006(4) -0.021(5)
C(74) 0.032(6) 0.071(7) 0.053(6) -0.003(5) -0.006(5) -0.029(6)
C(75) 0.030(6) 0.096(9) 0.070(8) -0.001(6) -0.005(5) -0.048(7)
C(76) 0.043(7) 0.12(1) 0.040(6) -0.002(7) -0.003(5) -0.033(7)
C(77) 0.085(9) 0.062(8) 0.053(7) -0.000(6) -0.003(6) -0.002(6)
C(78) 0.081(8) 0.060(7) 0.045(6) -0.001(6) 0.006(6) -0.021(5)
C(79) 0.047(6) 0.027(5) 0.045(6) 0.006(4) -0.011(5) -0.008(4)
C(80) 0.060(7) 0.050(6) 0.049(6) 0.001(5) -0.015(5) -0.015(5)
C(81) 0.049(7) 0.048(7) 0.082(8) 0.001(5) -0.013(6) -0.012(6)
C(82) 0.080(9) 0.042(7) 0.087(9) -0.003(6) -0.034(7) -0.020(6)
C(83) 0.078(9) 0.045(6) 0.053(7) 0.021(6) -0.019(6) -0.024(5)
C(84) 0.060(7) 0.049(6) 0.055(6) 0.006(5) -0.005(5) -0.015(5)
C(85) 0.045(6) 0.058(6) 0.037(5) -0.009(5) 0.011(4) -0.013(5)
C(86) 0.052(7) 0.048(6) 0.063(7) 0.007(5) 0.009(5) -0.015(5)
C(87) 0.056(8) 0.082(9) 0.057(7) 0.019(7) 0.002(6) -0.020(6)
C(88) 0.052(8) 0.12(1) 0.049(7) -0.020(8) 0.011(6) -0.020(7)
C(89) 0.071(9) 0.077(9) 0.061(7) -0.020(7) 0.011(6) -0.033(6)
C(90) 0.060(7) 0.054(7) 0.052(6) -0.012(6) 0.010(5) -0.014(5)
C(91) 0.061(7) 0.055(7) 0.055(7) -0.011(6) -0.007(5) -0.021(5)
C(92) 0.10(1) 0.062(7) 0.058(7) -0.011(7) -0.022(7) -0.016(6)
C(93) 0.13(1) 0.062(9) 0.073(9) -0.017(9) -0.054(9) 0.005(7)
C(94) 0.13(1) 0.055(9) 0.12(1) 0.026(9) -0.08(1) -0.021(9)
C(95) 0.09(1) 0.068(9) 0.11(1) 0.023(8) -0.06(1) -0.043(8)
C(96) 0.049(7) 0.049(6) 0.078(8) 0.004(5) -0.026(6) -0.021(6)
B(1) 0.040(7) 0.050(7) 0.039(6) -0.002(5) -0.008(5) -0.014(5)
B(2) 0.042(7) 0.037(6) 0.045(6) 0.006(5) -0.009(5) -0.015(5)

loop_
_atom_type_symbol
_atom_type_description
_atom_type_scat_dispersion_real
_atom_type_scat_dispersion_imag
_atom_type_scat_source
C C 0.003 0.002
;
International Tables for Crystallography
(1992, Vol. C, Tables 4.2.6.8 and 6.1.1.4)
;
H H 0.000 0.000
;
International Tables for Crystallography
(1992, Vol. C, Table 6.1.1.4)
;
B B 0.001 0.001
;
International Tables for Crystallography
(1992, Vol. C, Tables 4.2.6.8 and 6.1.1.4)
;
Mo Mo -1.683 0.686
;
International Tables for Crystallography
(1992, Vol. C, Tables 4.2.6.8 and 6.1.1.4)
;
N N 0.006 0.003
;
International Tables for Crystallography
(1992, Vol. C, Tables 4.2.6.8 and 6.1.1.4)
;
O O 0.011 0.006
;
International Tables for Crystallography
(1992, Vol. C, Tables 4.2.6.8 and 6.1.1.4)
;
P P 0.102 0.094
;
International Tables for Crystallography
(1992, Vol. C, Tables 4.2.6.8 and 6.1.1.4)
;
Rh Rh -1.118 0.919
;
International Tables for Crystallography
(1992, Vol. C, Tables 4.2.6.8 and 6.1.1.4)
;
S S 0.125 0.123
;
International Tables for Crystallography
(1992, Vol. C, Tables 4.2.6.8 and 6.1.1.4)
;

loop_
_geom_angle_atom_site_label_1
_geom_angle_atom_site_label_2
_geom_angle_atom_site_label_3
_geom_angle
_geom_angle_publ_flag
_geom_angle_site_symmetry_1
_geom_angle_site_symmetry_2
_geom_angle_site_symmetry_3
Rh(1) Mo(1) S(1) 52.19(7) ? . . .
S(1) Rh(1) Mo(1) 51.88(7) ? . . .
Rh(1) Mo(1) S(2) 52.70(7) ? . . .
S(2) Rh(1) Mo(1) 50.20(8) ? . . .
P(1) Rh(1) Mo(1) 102.93(8) ? . . .
Rh(1) Mo(1) N(1) 89.2(3) ? . . .
C(11) Rh(1) Mo(1) 163.1(3) ? . . .
C(12) Rh(1) Mo(1) 136.2(2) ? . . .
C(13) Rh(1) Mo(1) 104.9(2) ? . . .
C(14) Rh(1) Mo(1) 101.0(2) ? . . .
C(15) Rh(1) Mo(1) 128.3(2) ? . . .
Rh(1) Mo(1) C(1) 173.2(4) ? . . .
Rh(1) Mo(1) C(2) 151.1(4) ? . . .
Rh(1) Mo(1) C(3) 128.4(3) ? . . .
Rh(1) Mo(1) C(4) 125.4(3) ? . . .
Rh(1) Mo(1) C(5) 142.7(4) ? . . .
Rh(1) S(1) Mo(1) 75.92(9) ? . . .
S(2) Rh(1) S(1) 97.1(1) ? . . .
P(1) Rh(1) S(1) 85.7(1) ? . . .
C(11) Rh(1) S(1) 137.0(3) ? . . .
C(12) Rh(1) S(1) 104.5(3) ? . . .
C(13) Rh(1) S(1) 101.4(3) ? . . .
C(14) Rh(1) S(1) 127.3(3) ? . . .
C(15) Rh(1) S(1) 162.5(3) ? . . .
Rh(1) S(1) C(24) 114.0(6) ? . . .
Rh(1) S(2) Mo(1) 77.10(9) ? . . .
P(1) Rh(1) S(2) 87.4(1) ? . . .
C(11) Rh(1) S(2) 125.8(3) ? . . .
C(12) Rh(1) S(2) 151.6(3) ? . . .
C(13) Rh(1) S(2) 120.6(2) ? . . .
C(14) Rh(1) S(2) 90.6(3) ? . . .
C(15) Rh(1) S(2) 91.9(3) ? . . .
C(11) Rh(1) P(1) 92.8(3) ? . . .
C(12) Rh(1) P(1) 112.1(2) ? . . .
C(13) Rh(1) P(1) 149.3(2) ? . . .
C(14) Rh(1) P(1) 146.8(3) ? . . .
C(15) Rh(1) P(1) 109.7(3) ? . . .
Rh(1) P(1) C(21) 117.2(4) ? . . .
Rh(1) P(1) C(22) 113.5(4) ? . . .
Rh(1) P(1) C(23) 113.9(4) ? . . .
Rh(1) C(11) C(12) 70.4(6) ? . . .
C(12) Rh(1) C(11) 37.4(4) ? . . .
C(13) Rh(1) C(11) 61.6(4) ? . . .
C(14) Rh(1) C(11) 62.1(4) ? . . .
Rh(1) C(11) C(15) 69.7(6) ? . . .
C(15) Rh(1) C(11) 37.8(4) ? . . .
Rh(1) C(11) C(16) 133.2(8) ? . . .
Rh(1) C(12) C(11) 72.2(6) ? . . .
Rh(1) C(12) C(13) 74.7(6) ? . . .
C(13) Rh(1) C(12) 37.3(3) ? . . .
C(14) Rh(1) C(12) 61.7(4) ? . . .
C(15) Rh(1) C(12) 62.7(4) ? . . .
Rh(1) C(12) C(17) 128.9(8) ? . . .
Rh(1) C(13) C(12) 68.1(6) ? . . .
Rh(1) C(13) C(14) 70.4(6) ? . . .
C(14) Rh(1) C(13) 35.5(4) ? . . .
C(15) Rh(1) C(13) 61.1(4) ? . . .
Rh(1) C(13) C(18) 133.5(8) ? . . .
Rh(1) C(14) C(13) 74.1(6) ? . . .
Rh(1) C(14) C(15) 69.4(7) ? . . .
C(15) Rh(1) C(14) 37.3(4) ? . . .
Rh(1) C(14) C(19) 129.1(8) ? . . .
Rh(1) C(15) C(11) 72.5(7) ? . . .
Rh(1) C(15) C(14) 73.4(7) ? . . .
Rh(1) C(15) C(20) 126.8(8) ? . . .
Rh(2) Mo(2) S(3) 52.01(6) ? . . .
S(3) Rh(2) Mo(2) 52.06(6) ? . . .
Rh(2) Mo(2) S(4) 53.00(6) ? . . .
S(4) Rh(2) Mo(2) 50.28(6) ? . . .
P(2) Rh(2) Mo(2) 103.71(8) ? . . .
Rh(2) Mo(2) N(2) 88.7(3) ? . . .
C(35) Rh(2) Mo(2) 161.9(2) ? . . .
C(36) Rh(2) Mo(2) 136.3(2) ? . . .
C(37) Rh(2) Mo(2) 104.4(2) ? . . .
C(38) Rh(2) Mo(2) 100.8(3) ? . . .
C(39) Rh(2) Mo(2) 128.0(2) ? . . .
Rh(2) Mo(2) C(25) 170.9(2) ? . . .
Rh(2) Mo(2) C(26) 153.8(3) ? . . .
Rh(2) Mo(2) C(27) 131.0(3) ? . . .
Rh(2) Mo(2) C(28) 127.0(3) ? . . .
Rh(2) Mo(2) C(29) 142.8(3) ? . . .
Rh(2) S(3) Mo(2) 75.92(6) ? . . .
S(4) Rh(2) S(3) 96.55(9) ? . . .
P(2) Rh(2) S(3) 85.50(9) ? . . .
C(35) Rh(2) S(3) 137.6(2) ? . . .
C(36) Rh(2) S(3) 105.2(2) ? . . .
C(37) Rh(2) S(3) 101.7(2) ? . . .
C(38) Rh(2) S(3) 128.0(2) ? . . .
C(39) Rh(2) S(3) 164.0(2) ? . . .
Rh(2) S(3) C(48) 112.4(4) ? . . .
Rh(2) S(4) Mo(2) 76.71(7) ? . . .
P(2) Rh(2) S(4) 86.64(9) ? . . .
C(35) Rh(2) S(4) 125.8(2) ? . . .
C(36) Rh(2) S(4) 152.4(2) ? . . .
C(37) Rh(2) S(4) 121.9(2) ? . . .
C(38) Rh(2) S(4) 91.6(2) ? . . .
C(39) Rh(2) S(4) 92.0(2) ? . . .
C(35) Rh(2) P(2) 93.2(2) ? . . .
C(36) Rh(2) P(2) 111.6(2) ? . . .
C(37) Rh(2) P(2) 148.9(2) ? . . .
C(38) Rh(2) P(2) 146.4(3) ? . . .
C(39) Rh(2) P(2) 108.6(2) ? . . .
Rh(2) P(2) C(45) 116.6(4) ? . . .
Rh(2) P(2) C(46) 113.2(4) ? . . .
Rh(2) P(2) C(47) 114.4(3) ? . . .
Rh(2) C(35) C(36) 71.2(6) ? . . .
C(36) Rh(2) C(35) 36.9(3) ? . . .
C(37) Rh(2) C(35) 61.1(3) ? . . .
C(38) Rh(2) C(35) 61.1(3) ? . . .
Rh(2) C(35) C(39) 69.1(6) ? . . .
C(39) Rh(2) C(35) 37.3(3) ? . . .
Rh(2) C(35) C(40) 133.6(6) ? . . .
Rh(2) C(36) C(35) 71.9(5) ? . . .
Rh(2) C(36) C(37) 73.3(5) ? . . .
C(37) Rh(2) C(36) 37.4(3) ? . . .
C(38) Rh(2) C(36) 61.5(3) ? . . .
C(39) Rh(2) C(36) 63.1(3) ? . . .
Rh(2) C(36) C(41) 127.8(6) ? . . .
Rh(2) C(37) C(36) 69.3(5) ? . . .
Rh(2) C(37) C(38) 71.6(5) ? . . .
C(38) Rh(2) C(37) 35.9(3) ? . . .
C(39) Rh(2) C(37) 62.3(3) ? . . .
Rh(2) C(37) C(42) 134.1(7) ? . . .
Rh(2) C(38) C(37) 72.6(5) ? . . .
Rh(2) C(38) C(39) 67.8(5) ? . . .
C(39) Rh(2) C(38) 37.8(3) ? . . .
Rh(2) C(38) C(43) 126.6(7) ? . . .
Rh(2) C(39) C(35) 73.5(5) ? . . .
Rh(2) C(39) C(38) 74.4(5) ? . . .
Rh(2) C(39) C(44) 128.9(7) ? . . .
S(2) Mo(1) S(1) 99.7(1) ? . . .
N(1) Mo(1) S(1) 96.5(3) ? . . .
Mo(1) S(1) C(24) 112.5(4) ? . . .
C(1) Mo(1) S(1) 134.4(4) ? . . .
C(2) Mo(1) S(1) 99.0(4) ? . . .
C(3) Mo(1) S(1) 88.3(3) ? . . .
C(4) Mo(1) S(1) 111.0(3) ? . . .
C(5) Mo(1) S(1) 144.0(4) ? . . .
N(1) Mo(1) S(2) 106.8(3) ? . . .
C(1) Mo(1) S(2) 122.1(4) ? . . .
C(2) Mo(1) S(2) 147.4(4) ? . . .
C(3) Mo(1) S(2) 119.6(3) ? . . .
C(4) Mo(1) S(2) 91.0(3) ? . . .
C(5) Mo(1) S(2) 91.2(4) ? . . .
Mo(1) N(1) O(1) 164.9(9) ? . . .
C(1) Mo(1) N(1) 88.4(5) ? . . .
C(2) Mo(1) N(1) 97.3(5) ? . . .
C(3) Mo(1) N(1) 131.9(4) ? . . .
C(4) Mo(1) N(1) 144.3(4) ? . . .
C(5) Mo(1) N(1) 113.1(5) ? . . .
Mo(1) C(1) C(2) 71.5(8) ? . . .
C(2) Mo(1) C(1) 35.6(5) ? . . .
C(3) Mo(1) C(1) 57.1(5) ? . . .
C(4) Mo(1) C(1) 56.1(5) ? . . .
Mo(1) C(1) C(5) 75.3(8) ? . . .
C(5) Mo(1) C(1) 34.3(6) ? . . .
Mo(1) C(1) C(6) 122(1) ? . . .
Mo(1) C(2) C(1) 72.9(8) ? . . .
Mo(1) C(2) C(3) 76.9(7) ? . . .
C(3) Mo(1) C(2) 35.1(5) ? . . .
C(4) Mo(1) C(2) 57.3(5) ? . . .
C(5) Mo(1) C(2) 58.7(5) ? . . .
Mo(1) C(2) C(7) 120(1) ? . . .
Mo(1) C(3) C(2) 68.0(8) ? . . .
Mo(1) C(3) C(4) 75.2(9) ? . . .
C(4) Mo(1) C(3) 33.3(5) ? . . .
C(5) Mo(1) C(3) 56.9(5) ? . . .
Mo(1) C(3) C(8) 125.6(8) ? . . .
Mo(1) C(4) C(3) 71.6(8) ? . . .
Mo(1) C(4) C(5) 69.8(9) ? . . .
C(5) Mo(1) C(4) 34.1(5) ? . . .
Mo(1) C(4) C(9) 128.8(9) ? . . .
Mo(1) C(5) C(1) 70.4(9) ? . . .
Mo(1) C(5) C(4) 76.2(8) ? . . .
Mo(1) C(5) C(10) 123(1) ? . . .
S(4) Mo(2) S(3) 98.95(9) ? . . .
N(2) Mo(2) S(3) 99.5(3) ? . . .
Mo(2) S(3) C(48) 113.9(4) ? . . .
C(25) Mo(2) S(3) 136.7(2) ? . . .
C(26) Mo(2) S(3) 101.8(3) ? . . .
C(27) Mo(2) S(3) 89.4(3) ? . . .
C(28) Mo(2) S(3) 110.5(3) ? . . .
C(29) Mo(2) S(3) 143.2(2) ? . . .
N(2) Mo(2) S(4) 105.2(3) ? . . .
C(25) Mo(2) S(4) 120.8(2) ? . . .
C(26) Mo(2) S(4) 146.6(3) ? . . .
C(27) Mo(2) S(4) 120.6(3) ? . . .
C(28) Mo(2) S(4) 91.6(3) ? . . .
C(29) Mo(2) S(4) 90.9(3) ? . . .
Mo(2) N(2) O(2) 167.4(9) ? . . .
C(25) Mo(2) N(2) 86.8(4) ? . . .
C(26) Mo(2) N(2) 96.9(4) ? . . .
C(27) Mo(2) N(2) 131.3(5) ? . . .
C(28) Mo(2) N(2) 142.8(4) ? . . .
C(29) Mo(2) N(2) 112.0(4) ? . . .
Mo(2) C(25) C(26) 72.1(7) ? . . .
C(26) Mo(2) C(25) 35.0(4) ? . . .
C(27) Mo(2) C(25) 57.0(4) ? . . .
C(28) Mo(2) C(25) 56.3(4) ? . . .
Mo(2) C(25) C(29) 74.6(7) ? . . .
C(29) Mo(2) C(25) 34.4(4) ? . . .
Mo(2) C(25) C(30) 121.7(8) ? . . .
Mo(2) C(26) C(25) 72.9(7) ? . . .
Mo(2) C(26) C(27) 78.0(8) ? . . .
C(27) Mo(2) C(26) 34.8(5) ? . . .
C(28) Mo(2) C(26) 56.6(5) ? . . .
C(29) Mo(2) C(26) 57.3(4) ? . . .
Mo(2) C(26) C(31) 121(1) ? . . .
Mo(2) C(27) C(26) 67.2(8) ? . . .
Mo(2) C(27) C(28) 74.3(8) ? . . .
C(28) Mo(2) C(27) 32.9(4) ? . . .
C(29) Mo(2) C(27) 55.7(4) ? . . .
Mo(2) C(27) C(32) 125(1) ? . . .
Mo(2) C(28) C(27) 72.7(8) ? . . .
Mo(2) C(28) C(29) 69.2(7) ? . . .
C(29) Mo(2) C(28) 33.3(4) ? . . .
Mo(2) C(28) C(33) 129(1) ? . . .
Mo(2) C(29) C(25) 71.0(6) ? . . .
Mo(2) C(29) C(28) 77.5(7) ? . . .
Mo(2) C(29) C(34) 123.8(8) ? . . .
C(22) P(1) C(21) 101.3(5) ? . . .
C(23) P(1) C(21) 103.3(6) ? . . .
C(23) P(1) C(22) 106.3(5) ? . . .
C(46) P(2) C(45) 101.3(5) ? . . .
C(47) P(2) C(45) 104.2(5) ? . . .
C(47) P(2) C(46) 105.7(5) ? . . .
C(1) C(2) C(3) 105(1) ? . . .
C(5) C(1) C(2) 110(1) ? . . .
C(6) C(1) C(2) 122(1) ? . . .
C(1) C(2) C(7) 128(1) ? . . .
C(1) C(5) C(4) 106(1) ? . . .
C(6) C(1) C(5) 127(1) ? . . .
C(1) C(5) C(10) 127(1) ? . . .
C(2) C(3) C(4) 108(1) ? . . .
C(7) C(2) C(3) 125(1) ? . . .
C(2) C(3) C(8) 125(1) ? . . .
C(3) C(4) C(5) 108(1) ? . . .
C(8) C(3) C(4) 125(1) ? . . .
C(3) C(4) C(9) 128(1) ? . . .
C(4) C(5) C(10) 125(1) ? . . .
C(9) C(4) C(5) 122(1) ? . . .
C(11) C(12) C(13) 108.1(8) ? . . .
C(15) C(11) C(12) 106.7(8) ? . . .
C(16) C(11) C(12) 125.6(9) ? . . .
C(11) C(12) C(17) 125.2(8) ? . . .
C(11) C(15) C(14) 108.1(9) ? . . .
C(16) C(11) C(15) 126(1) ? . . .
C(11) C(15) C(20) 124.9(9) ? . . .
C(12) C(13) C(14) 107.8(9) ? . . .
C(17) C(12) C(13) 125.5(9) ? . . .
C(12) C(13) C(18) 124.2(9) ? . . .
C(13) C(14) C(15) 109.0(8) ? . . .
C(18) C(13) C(14) 127.5(8) ? . . .
C(13) C(14) C(19) 125.6(9) ? . . .
C(19) C(14) C(15) 124(1) ? . . .
C(14) C(15) C(20) 126.4(9) ? . . .
C(25) C(26) C(27) 107(1) ? . . .
C(29) C(25) C(26) 107.6(9) ? . . .
C(30) C(25) C(26) 127(1) ? . . .
C(25) C(26) C(31) 125(1) ? . . .
C(25) C(29) C(28) 109.5(9) ? . . .
C(30) C(25) C(29) 125.2(9) ? . . .
C(25) C(29) C(34) 126.1(9) ? . . .
C(26) C(27) C(28) 107(1) ? . . .
C(31) C(26) C(27) 126(1) ? . . .
C(26) C(27) C(32) 126(1) ? . . .
C(27) C(28) C(29) 107(1) ? . . .
C(32) C(27) C(28) 126(1) ? . . .
C(27) C(28) C(33) 127(1) ? . . .
C(28) C(29) C(34) 123(1) ? . . .
C(33) C(28) C(29) 123(1) ? . . .
C(35) C(36) C(37) 107.0(7) ? . . .
C(39) C(35) C(36) 109.3(8) ? . . .
C(40) C(35) C(36) 123.5(7) ? . . .
C(35) C(36) C(41) 126.5(8) ? . . .
C(35) C(39) C(38) 106.5(7) ? . . .
C(40) C(35) C(39) 126.5(8) ? . . .
C(35) C(39) C(44) 126.0(9) ? . . .
C(36) C(37) C(38) 107.9(8) ? . . .
C(41) C(36) C(37) 125.7(8) ? . . .
C(36) C(37) C(42) 125.6(7) ? . . .
C(37) C(38) C(39) 108.7(8) ? . . .
C(42) C(37) C(38) 125.4(8) ? . . .
C(37) C(38) C(43) 127.3(8) ? . . .
C(43) C(38) C(39) 124.0(7) ? . . .
C(38) C(39) C(44) 125.8(8) ? . . .
C(49) C(50) C(51) 123(1) ? . . .
C(54) C(49) C(50) 113.2(9) ? . . .
B(1) C(49) C(50) 121(1) ? . . .
C(49) C(54) C(53) 123(1) ? . . .
B(1) C(49) C(54) 125.1(9) ? . . .
C(49) B(1) C(55) 109.1(8) ? . . .
C(49) B(1) C(61) 108.1(7) ? . . .
C(49) B(1) C(67) 109.8(9) ? . . .
C(50) C(51) C(52) 120(1) ? . . .
C(51) C(52) C(53) 118(1) ? . . .
C(52) C(53) C(54) 120(1) ? . . .
C(60) C(55) C(56) 113.7(9) ? . . .
B(1) C(55) C(56) 121.3(9) ? . . .
C(55) C(56) C(57) 124(1) ? . . .
B(1) C(55) C(60) 125.1(8) ? . . .
C(55) C(60) C(59) 123.1(9) ? . . .
C(55) B(1) C(61) 111.1(8) ? . . .
C(55) B(1) C(67) 108.9(7) ? . . .
C(56) C(57) C(58) 119(1) ? . . .
C(57) C(58) C(59) 117(1) ? . . .
C(58) C(59) C(60) 121(1) ? . . .
B(1) C(61) C(62) 123.4(9) ? . . .
C(66) C(61) C(62) 112.0(9) ? . . .
C(61) C(62) C(63) 125(1) ? . . .
B(1) C(61) C(66) 124.2(8) ? . . .
C(61) C(66) C(65) 125(1) ? . . .
C(61) B(1) C(67) 109.7(8) ? . . .
C(62) C(63) C(64) 118(1) ? . . .
C(63) C(64) C(65) 119(1) ? . . .
C(64) C(65) C(66) 118(1) ? . . .
B(1) C(67) C(68) 123(1) ? . . .
C(72) C(67) C(68) 113(1) ? . . .
C(67) C(68) C(69) 124(1) ? . . .
B(1) C(67) C(72) 122.5(8) ? . . .
C(67) C(72) C(71) 122(1) ? . . .
C(68) C(69) C(70) 118(1) ? . . .
C(69) C(70) C(71) 118(1) ? . . .
C(70) C(71) C(72) 120(1) ? . . .
C(73) C(74) C(75) 122.0(9) ? . . .
C(78) C(73) C(74) 115.0(9) ? . . .
B(2) C(73) C(74) 120.6(8) ? . . .
C(73) C(78) C(77) 123(1) ? . . .
B(2) C(73) C(78) 123(1) ? . . .
C(73) B(2) C(79) 112.2(7) ? . . .
C(73) B(2) C(85) 102.1(7) ? . . .
C(73) B(2) C(91) 112.4(8) ? . . .
C(74) C(75) C(76) 120(1) ? . . .
C(75) C(76) C(77) 117(1) ? . . .
C(76) C(77) C(78) 121(1) ? . . .
B(2) C(79) C(80) 122.2(9) ? . . .
C(79) C(80) C(81) 123(1) ? . . .
C(84) C(79) C(80) 113.8(9) ? . . .
B(2) C(79) C(84) 123.6(8) ? . . .
C(79) C(84) C(83) 122(1) ? . . .
C(79) B(2) C(85) 114.3(8) ? . . .
C(79) B(2) C(91) 102.9(8) ? . . .
C(80) C(81) C(82) 120(1) ? . . .
C(81) C(82) C(83) 119(1) ? . . .
C(82) C(83) C(84) 120(1) ? . . .
C(90) C(85) C(86) 115.0(9) ? . . .
B(2) C(85) C(86) 121.3(9) ? . . .
C(85) C(86) C(87) 122(1) ? . . .
B(2) C(85) C(90) 123.0(8) ? . . .
C(85) C(90) C(89) 122.1(9) ? . . .
C(85) B(2) C(91) 113.3(8) ? . . .
C(86) C(87) C(88) 120(1) ? . . .
C(87) C(88) C(89) 118(1) ? . . .
C(88) C(89) C(90) 120(1) ? . . .
C(96) C(91) C(92) 114.7(9) ? . . .
B(2) C(91) C(92) 121.4(9) ? . . .
C(91) C(92) C(93) 122(1) ? . . .
B(2) C(91) C(96) 123.6(8) ? . . .
C(91) C(96) C(95) 122(1) ? . . .
C(92) C(93) C(94) 119(1) ? . . .
C(93) C(94) C(95) 119(1) ? . . .
C(94) C(95) C(96) 121(1) ? . . .
S(1) C(24) H(42) 109.6978 ? . . .
S(1) C(24) H(41) 109.4239 ? . . .
S(1) C(24) H(40) 109.2876 ? . . .
S(3) C(48) H(82) 109.4611 ? . . .
S(3) C(48) H(83) 109.4454 ? . . .
S(3) C(48) H(84) 109.5008 ? . . .
P(1) C(21) H(31) 109.3844 ? . . .
P(1) C(21) H(32) 109.1881 ? . . .
P(1) C(21) H(33) 109.8411 ? . . .
P(1) C(22) H(35) 109.2398 ? . . .
P(1) C(22) H(36) 109.2580 ? . . .
P(1) C(22) H(34) 109.9141 ? . . .
P(1) C(23) H(37) 109.4587 ? . . .
P(1) C(23) H(38) 109.0106 ? . . .
P(1) C(23) H(39) 109.9331 ? . . .
P(2) C(45) H(75) 109.4243 ? . . .
P(2) C(45) H(73) 109.4948 ? . . .
P(2) C(45) H(74) 109.4871 ? . . .
P(2) C(46) H(76) 109.4852 ? . . .
P(2) C(46) H(77) 109.4567 ? . . .
P(2) C(46) H(78) 109.4700 ? . . .
P(2) C(47) H(80) 109.4728 ? . . .
P(2) C(47) H(81) 109.4686 ? . . .
P(2) C(47) H(79) 109.4668 ? . . .
C(1) C(6) H(1) 109.7434 ? . . .
C(1) C(6) H(3) 108.7911 ? . . .
C(1) C(6) H(2) 109.8784 ? . . .
C(2) C(7) H(4) 109.6221 ? . . .
C(2) C(7) H(6) 109.3991 ? . . .
C(2) C(7) H(5) 109.3812 ? . . .
C(3) C(8) H(9) 109.1982 ? . . .
C(3) C(8) H(8) 109.4239 ? . . .
C(3) C(8) H(7) 109.7839 ? . . .
C(4) C(9) H(10) 109.0036 ? . . .
C(4) C(9) H(11) 110.3225 ? . . .
C(4) C(9) H(12) 109.0836 ? . . .
C(5) C(10) H(15) 108.9881 ? . . .
C(5) C(10) H(13) 110.2913 ? . . .
C(5) C(10) H(14) 109.1268 ? . . .
H(3) C(6) H(1) 109.4734 ? . . .
H(2) C(6) H(1) 109.4745 ? . . .
H(3) C(6) H(2) 109.4642 ? . . .
H(6) C(7) H(4) 109.4766 ? . . .
H(5) C(7) H(4) 109.4756 ? . . .
H(6) C(7) H(5) 109.4725 ? . . .
H(9) C(8) H(7) 109.4743 ? . . .
H(8) C(8) H(7) 109.4652 ? . . .
H(9) C(8) H(8) 109.4813 ? . . .
H(11) C(9) H(10) 109.4736 ? . . .
H(12) C(9) H(10) 109.4757 ? . . .
H(12) C(9) H(11) 109.4650 ? . . .
H(15) C(10) H(13) 109.4745 ? . . .
H(14) C(10) H(13) 109.4779 ? . . .
H(15) C(10) H(14) 109.4654 ? . . .
C(11) C(16) H(17) 109.7249 ? . . .
C(11) C(16) H(16) 109.2524 ? . . .
C(11) C(16) H(18) 109.4369 ? . . .
C(12) C(17) H(19) 109.7945 ? . . .
C(12) C(17) H(20) 108.9412 ? . . .
C(12) C(17) H(21) 109.6733 ? . . .
C(13) C(18) H(23) 109.2330 ? . . .
C(13) C(18) H(22) 109.2591 ? . . .
C(13) C(18) H(24) 109.9204 ? . . .
C(14) C(19) H(26) 109.0077 ? . . .
C(14) C(19) H(27) 109.1359 ? . . .
C(14) C(19) H(25) 110.2611 ? . . .
C(15) C(20) H(30) 109.5132 ? . . .
C(15) C(20) H(29) 109.0653 ? . . .
C(15) C(20) H(28) 109.8244 ? . . .
H(17) C(16) H(16) 109.4690 ? . . .
H(18) C(16) H(16) 109.4741 ? . . .
H(18) C(16) H(17) 109.4697 ? . . .
H(20) C(17) H(19) 109.4810 ? . . .
H(21) C(17) H(19) 109.4759 ? . . .
H(21) C(17) H(20) 109.4599 ? . . .
H(23) C(18) H(22) 109.4620 ? . . .
H(24) C(18) H(22) 109.4717 ? . . .
H(24) C(18) H(23) 109.4801 ? . . .
H(26) C(19) H(25) 109.4796 ? . . .
H(27) C(19) H(25) 109.4677 ? . . .
H(27) C(19) H(26) 109.4724 ? . . .
H(30) C(20) H(28) 109.4803 ? . . .
H(29) C(20) H(28) 109.4730 ? . . .
H(30) C(20) H(29) 109.4702 ? . . .
H(32) C(21) H(31) 109.4673 ? . . .
H(33) C(21) H(31) 109.4769 ? . . .
H(33) C(21) H(32) 109.4687 ? . . .
H(35) C(22) H(34) 109.4661 ? . . .
H(36) C(22) H(34) 109.4740 ? . . .
H(36) C(22) H(35) 109.4744 ? . . .
H(38) C(23) H(37) 109.4758 ? . . .
H(39) C(23) H(37) 109.4714 ? . . .
H(39) C(23) H(38) 109.4764 ? . . .
H(42) C(24) H(40) 109.4707 ? . . .
H(41) C(24) H(40) 109.4733 ? . . .
H(42) C(24) H(41) 109.4737 ? . . .
C(25) C(30) H(44) 109.6363 ? . . .
C(25) C(30) H(45) 109.3097 ? . . .
C(25) C(30) H(43) 109.4634 ? . . .
C(26) C(31) H(47) 109.3089 ? . . .
C(26) C(31) H(48) 109.6332 ? . . .
C(26) C(31) H(46) 109.4737 ? . . .
C(27) C(32) H(50) 109.4042 ? . . .
C(27) C(32) H(49) 109.6093 ? . . .
C(27) C(32) H(51) 109.3977 ? . . .
C(28) C(33) H(53) 109.5464 ? . . .
C(28) C(33) H(52) 109.4257 ? . . .
C(28) C(33) H(54) 109.4443 ? . . .
C(29) C(34) H(56) 109.5134 ? . . .
C(29) C(34) H(55) 109.3611 ? . . .
C(29) C(34) H(57) 109.5297 ? . . .
H(44) C(30) H(43) 109.4685 ? . . .
H(45) C(30) H(43) 109.4736 ? . . .
H(45) C(30) H(44) 109.4757 ? . . .
H(47) C(31) H(46) 109.4713 ? . . .
H(48) C(31) H(46) 109.4707 ? . . .
H(48) C(31) H(47) 109.4692 ? . . .
H(50) C(32) H(49) 109.4719 ? . . .
H(51) C(32) H(49) 109.4874 ? . . .
H(51) C(32) H(50) 109.4567 ? . . .
H(53) C(33) H(52) 109.4671 ? . . .
H(54) C(33) H(52) 109.4721 ? . . .
H(54) C(33) H(53) 109.4716 ? . . .
H(56) C(34) H(55) 109.4768 ? . . .
H(57) C(34) H(55) 109.4757 ? . . .
H(57) C(34) H(56) 109.4705 ? . . .
C(35) C(40) H(60) 109.3442 ? . . .
C(35) C(40) H(58) 109.5918 ? . . .
C(35) C(40) H(59) 109.4821 ? . . .
C(36) C(41) H(63) 109.5484 ? . . .
C(36) C(41) H(61) 109.4756 ? . . .
C(36) C(41) H(62) 109.3871 ? . . .
C(37) C(42) H(64) 109.4494 ? . . .
C(37) C(42) H(65) 109.5347 ? . . .
C(37) C(42) H(66) 109.4247 ? . . .
C(38) C(43) H(67) 109.5088 ? . . .
C(38) C(43) H(69) 109.4184 ? . . .
C(38) C(43) H(68) 109.4925 ? . . .
C(39) C(44) H(70) 109.4496 ? . . .
C(39) C(44) H(72) 109.5362 ? . . .
C(39) C(44) H(71) 109.4363 ? . . .
H(60) C(40) H(58) 109.4751 ? . . .
H(59) C(40) H(58) 109.4643 ? . . .
H(60) C(40) H(59) 109.4697 ? . . .
H(63) C(41) H(61) 109.4729 ? . . .
H(62) C(41) H(61) 109.4670 ? . . .
H(63) C(41) H(62) 109.4762 ? . . .
H(65) C(42) H(64) 109.4729 ? . . .
H(66) C(42) H(64) 109.4792 ? . . .
H(66) C(42) H(65) 109.4664 ? . . .
H(69) C(43) H(67) 109.4781 ? . . .
H(68) C(43) H(67) 109.4678 ? . . .
H(69) C(43) H(68) 109.4618 ? . . .
H(72) C(44) H(70) 109.4702 ? . . .
H(71) C(44) H(70) 109.4725 ? . . .
H(72) C(44) H(71) 109.4625 ? . . .
H(75) C(45) H(73) 109.4797 ? . . .
H(74) C(45) H(73) 109.4697 ? . . .
H(75) C(45) H(74) 109.4718 ? . . .
H(77) C(46) H(76) 109.4717 ? . . .
H(78) C(46) H(76) 109.4763 ? . . .
H(78) C(46) H(77) 109.4675 ? . . .
H(80) C(47) H(79) 109.4708 ? . . .
H(81) C(47) H(79) 109.4750 ? . . .
H(81) C(47) H(80) 109.4733 ? . . .
H(83) C(48) H(82) 109.4721 ? . . .
H(84) C(48) H(82) 109.4748 ? . . .
H(84) C(48) H(83) 109.4731 ? . . .
C(49) C(50) H(85) 118.0317 ? . . .
C(49) C(54) H(89) 118.2266 ? . . .
H(85) C(50) C(51) 117.9718 ? . . .
C(50) C(51) H(86) 119.6112 ? . . .
H(86) C(51) C(52) 119.6701 ? . . .
C(51) C(52) H(87) 120.8509 ? . . .
C(52) C(53) H(88) 119.9944 ? . . .
H(87) C(52) C(53) 120.8177 ? . . .
H(88) C(53) C(54) 119.8710 ? . . .
C(53) C(54) H(89) 118.2054 ? . . .
C(55) C(56) H(90) 117.8886 ? . . .
C(55) C(60) H(94) 118.4881 ? . . .
C(56) C(57) H(91) 120.2556 ? . . .
H(90) C(56) C(57) 117.8568 ? . . .
H(91) C(57) C(58) 120.2207 ? . . .
C(57) C(58) H(92) 121.0218 ? . . .
H(92) C(58) C(59) 121.0392 ? . . .
C(58) C(59) H(93) 119.2728 ? . . .
C(59) C(60) H(94) 118.4163 ? . . .
H(93) C(59) C(60) 119.3417 ? . . .
C(61) C(62) H(95) 117.3517 ? . . .
C(61) C(66) H(99) 117.3543 ? . . .
H(95) C(62) C(63) 117.5381 ? . . .
C(62) C(63) H(96) 120.4913 ? . . .
H(96) C(63) C(64) 120.5998 ? . . .
C(63) C(64) H(97) 120.0415 ? . . .
C(64) C(65) H(98) 120.5509 ? . . .
H(97) C(64) C(65) 120.0875 ? . . .
C(65) C(66) H(99) 117.1462 ? . . .
H(98) C(65) C(66) 120.8736 ? . . .
C(67) C(68) H(100) 117.5728 ? . . .
C(67) C(72) H(104) 118.6899 ? . . .
H(100) C(68) C(69) 117.5062 ? . . .
C(68) C(69) H(101) 120.4969 ? . . .
H(101) C(69) C(70) 120.5697 ? . . .
C(69) C(70) H(102) 120.4104 ? . . .
C(70) C(71) H(103) 119.6006 ? . . .
H(102) C(70) C(71) 120.6404 ? . . .
C(71) C(72) H(104) 118.6083 ? . . .
H(103) C(71) C(72) 119.6802 ? . . .
C(73) C(74) H(105) 119.0268 ? . . .
C(73) C(78) H(109) 118.2885 ? . . .
H(105) C(74) C(75) 118.9289 ? . . .
C(74) C(75) H(106) 119.6104 ? . . .
H(106) C(75) C(76) 119.5347 ? . . .
C(75) C(76) H(107) 121.3075 ? . . .
C(76) C(77) H(108) 119.3927 ? . . .
H(107) C(76) C(77) 121.2682 ? . . .
H(108) C(77) C(78) 119.4732 ? . . .
C(77) C(78) H(109) 118.2178 ? . . .
C(79) C(80) H(110) 118.1562 ? . . .
C(79) C(84) H(114) 118.5963 ? . . .
C(80) C(81) H(111) 120.0215 ? . . .
H(110) C(80) C(81) 118.1645 ? . . .
H(111) C(81) C(82) 119.9221 ? . . .
C(81) C(82) H(112) 120.5182 ? . . .
H(112) C(82) C(83) 120.4151 ? . . .
C(82) C(83) H(113) 119.7725 ? . . .
H(113) C(83) C(84) 119.5509 ? . . .
C(83) C(84) H(114) 118.7888 ? . . .
C(85) C(86) H(115) 118.5407 ? . . .
C(85) C(90) H(119) 118.9850 ? . . .
H(115) C(86) C(87) 118.5658 ? . . .
C(86) C(87) H(116) 119.6489 ? . . .
H(116) C(87) C(88) 119.8364 ? . . .
C(87) C(88) H(117) 120.6708 ? . . .
C(88) C(89) H(118) 119.5411 ? . . .
H(117) C(88) C(89) 120.8207 ? . . .
C(89) C(90) H(119) 118.9088 ? . . .
H(118) C(89) C(90) 119.5677 ? . . .
C(91) C(92) H(120) 118.4983 ? . . .
C(91) C(96) H(124) 119.0734 ? . . .
H(120) C(92) C(93) 118.5363 ? . . .
C(92) C(93) H(121) 120.2225 ? . . .
H(121) C(93) C(94) 120.3251 ? . . .
C(93) C(94) H(122) 120.1671 ? . . .
C(94) C(95) H(123) 119.3253 ? . . .
H(122) C(94) C(95) 120.2110 ? . . .
C(95) C(96) H(124) 118.9175 ? . . .
H(123) C(95) C(96) 119.4405 ? . . .

loop_
_geom_bond_atom_site_label_1
_geom_bond_atom_site_label_2
_geom_bond_distance
_geom_bond_publ_flag
_geom_bond_site_symmetry_1
_geom_bond_site_symmetry_2
Rh(1) Mo(1) 2.940(1) ? . .
Rh(1) S(1) 2.395(3) ? . .
Rh(1) S(2) 2.400(3) ? . .
Rh(1) P(1) 2.298(3) ? . .
Rh(1) C(11) 2.24(1) ? . .
Rh(1) C(12) 2.21(1) ? . .
Rh(1) C(13) 2.30(1) ? . .
Rh(1) C(14) 2.25(1) ? . .
Rh(1) C(15) 2.20(1) ? . .
Rh(2) Mo(2) 2.940(1) ? . .
Rh(2) S(3) 2.389(2) ? . .
Rh(2) S(4) 2.413(2) ? . .
Rh(2) P(2) 2.284(3) ? . .
Rh(2) C(35) 2.24(1) ? . .
Rh(2) C(36) 2.227(9) ? . .
Rh(2) C(37) 2.280(8) ? . .
Rh(2) C(38) 2.268(9) ? . .
Rh(2) C(39) 2.180(9) ? . .
Mo(1) S(1) 2.385(3) ? . .
Mo(1) S(2) 2.317(3) ? . .
Mo(1) N(1) 1.76(1) ? . .
Mo(1) C(1) 2.33(1) ? . .
Mo(1) C(2) 2.31(1) ? . .
Mo(1) C(3) 2.43(1) ? . .
Mo(1) C(4) 2.47(2) ? . .
Mo(1) C(5) 2.39(1) ? . .
Mo(2) S(3) 2.391(2) ? . .
Mo(2) S(4) 2.324(3) ? . .
Mo(2) N(2) 1.758(8) ? . .
Mo(2) C(25) 2.32(1) ? . .
Mo(2) C(26) 2.31(1) ? . .
Mo(2) C(27) 2.45(2) ? . .
Mo(2) C(28) 2.47(1) ? . .
Mo(2) C(29) 2.37(1) ? . .
S(1) C(24) 1.79(1) ? . .
S(3) C(48) 1.80(1) ? . .
P(1) C(21) 1.80(1) ? . .
P(1) C(22) 1.80(1) ? . .
P(1) C(23) 1.80(1) ? . .
P(2) C(45) 1.81(1) ? . .
P(2) C(46) 1.803(9) ? . .
P(2) C(47) 1.801(9) ? . .
O(1) N(1) 1.22(1) ? . .
O(2) N(2) 1.21(1) ? . .
C(1) C(2) 1.42(2) ? . .
C(1) C(5) 1.39(2) ? . .
C(1) C(6) 1.53(2) ? . .
C(2) C(3) 1.43(2) ? . .
C(2) C(7) 1.49(2) ? . .
C(3) C(4) 1.40(2) ? . .
C(3) C(8) 1.52(2) ? . .
C(4) C(5) 1.43(2) ? . .
C(4) C(9) 1.50(2) ? . .
C(5) C(10) 1.51(2) ? . .
C(11) C(12) 1.43(2) ? . .
C(11) C(15) 1.44(1) ? . .
C(11) C(16) 1.50(1) ? . .
C(12) C(13) 1.44(1) ? . .
C(12) C(17) 1.50(1) ? . .
C(13) C(14) 1.39(1) ? . .
C(13) C(18) 1.51(1) ? . .
C(14) C(15) 1.42(1) ? . .
C(14) C(19) 1.50(1) ? . .
C(15) C(20) 1.50(2) ? . .
C(25) C(26) 1.40(1) ? . .
C(25) C(29) 1.39(2) ? . .
C(25) C(30) 1.51(2) ? . .
C(26) C(27) 1.43(2) ? . .
C(26) C(31) 1.50(2) ? . .
C(27) C(28) 1.40(2) ? . .
C(27) C(32) 1.50(2) ? . .
C(28) C(29) 1.39(1) ? . .
C(28) C(33) 1.51(2) ? . .
C(29) C(34) 1.53(1) ? . .
C(35) C(36) 1.41(1) ? . .
C(35) C(39) 1.41(1) ? . .
C(35) C(40) 1.51(1) ? . .
C(36) C(37) 1.44(1) ? . .
C(36) C(41) 1.49(1) ? . .
C(37) C(38) 1.40(1) ? . .
C(37) C(42) 1.50(1) ? . .
C(38) C(39) 1.44(1) ? . .
C(38) C(43) 1.51(1) ? . .
C(39) C(44) 1.51(1) ? . .
C(49) C(50) 1.39(2) ? . .
C(49) C(54) 1.38(2) ? . .
C(49) B(1) 1.66(1) ? . .
C(50) C(51) 1.38(2) ? . .
C(51) C(52) 1.36(2) ? . .
C(52) C(53) 1.36(2) ? . .
C(53) C(54) 1.40(2) ? . .
C(55) C(56) 1.39(1) ? . .
C(55) C(60) 1.39(1) ? . .
C(55) B(1) 1.65(2) ? . .
C(56) C(57) 1.39(2) ? . .
C(57) C(58) 1.39(2) ? . .
C(58) C(59) 1.36(1) ? . .
C(59) C(60) 1.39(1) ? . .
C(61) C(62) 1.39(1) ? . .
C(61) C(66) 1.39(1) ? . .
C(61) B(1) 1.63(1) ? . .
C(62) C(63) 1.37(1) ? . .
C(63) C(64) 1.38(2) ? . .
C(64) C(65) 1.35(2) ? . .
C(65) C(66) 1.38(2) ? . .
C(67) C(68) 1.39(1) ? . .
C(67) C(72) 1.38(2) ? . .
C(67) B(1) 1.63(1) ? . .
C(68) C(69) 1.37(2) ? . .
C(69) C(70) 1.35(2) ? . .
C(70) C(71) 1.38(2) ? . .
C(71) C(72) 1.37(2) ? . .
C(73) C(74) 1.39(2) ? . .
C(73) C(78) 1.38(1) ? . .
C(73) B(2) 1.64(1) ? . .
C(74) C(75) 1.39(1) ? . .
C(75) C(76) 1.39(2) ? . .
C(76) C(77) 1.37(2) ? . .
C(77) C(78) 1.38(1) ? . .
C(79) C(80) 1.39(1) ? . .
C(79) C(84) 1.40(1) ? . .
C(79) B(2) 1.64(2) ? . .
C(80) C(81) 1.39(2) ? . .
C(81) C(82) 1.37(2) ? . .
C(82) C(83) 1.35(2) ? . .
C(83) C(84) 1.40(2) ? . .
C(85) C(86) 1.40(1) ? . .
C(85) C(90) 1.40(1) ? . .
C(85) B(2) 1.64(1) ? . .
C(86) C(85) 1.40(1) ? . .
C(86) C(87) 1.38(2) ? . .
C(87) C(88) 1.37(2) ? . .
C(88) C(89) 1.38(2) ? . .
C(89) C(90) 1.38(2) ? . .
C(90) C(85) 1.40(1) ? . .
C(91) C(92) 1.38(1) ? . .
C(91) C(96) 1.40(1) ? . .
C(91) B(2) 1.66(1) ? . .
C(92) C(93) 1.40(2) ? . .
C(93) C(94) 1.37(2) ? . .
C(94) C(95) 1.33(2) ? . .
C(95) C(96) 1.40(1) ? . .
B(2) C(85) 1.64(1) ? . .
C(6) H(1) 0.9500 ? . .
C(6) H(2) 0.9499 ? . .
C(6) H(3) 0.9499 ? . .
C(7) H(4) 0.9501 ? . .
C(7) H(5) 0.9499 ? . .
C(7) H(6) 0.9499 ? . .
C(8) H(7) 0.9500 ? . .
C(8) H(8) 0.9500 ? . .
C(8) H(9) 0.9501 ? . .
C(9) H(10) 0.9500 ? . .
C(9) H(11) 0.9500 ? . .
C(9) H(12) 0.9500 ? . .
C(10) H(13) 0.9500 ? . .
C(10) H(14) 0.9500 ? . .
C(10) H(15) 0.9500 ? . .
C(16) H(16) 0.9499 ? . .
C(16) H(17) 0.9500 ? . .
C(16) H(18) 0.9500 ? . .
C(17) H(19) 0.9500 ? . .
C(17) H(20) 0.9500 ? . .
C(17) H(21) 0.9499 ? . .
C(18) H(22) 0.9500 ? . .
C(18) H(23) 0.9501 ? . .
C(18) H(24) 0.9500 ? . .
C(19) H(25) 0.9501 ? . .
C(19) H(26) 0.9501 ? . .
C(19) H(27) 0.9500 ? . .
C(20) H(28) 0.9500 ? . .
C(20) H(29) 0.9500 ? . .
C(20) H(30) 0.9501 ? . .
C(21) H(31) 0.9500 ? . .
C(21) H(32) 0.9500 ? . .
C(21) H(33) 0.9499 ? . .
C(22) H(34) 0.9500 ? . .
C(22) H(35) 0.9500 ? . .
C(22) H(36) 0.9500 ? . .
C(23) H(37) 0.9499 ? . .
C(23) H(38) 0.9500 ? . .
C(23) H(39) 0.9500 ? . .
C(24) H(40) 0.9500 ? . .
C(24) H(41) 0.9499 ? . .
C(24) H(42) 0.9501 ? . .
C(30) H(43) 0.9499 ? . .
C(30) H(44) 0.9501 ? . .
C(30) H(45) 0.9500 ? . .
C(31) H(46) 0.9499 ? . .
C(31) H(47) 0.9500 ? . .
C(31) H(48) 0.9501 ? . .
C(32) H(49) 0.9500 ? . .
C(32) H(50) 0.9499 ? . .
C(32) H(51) 0.9499 ? . .
C(33) H(52) 0.9500 ? . .
C(33) H(53) 0.9501 ? . .
C(33) H(54) 0.9499 ? . .
C(34) H(55) 0.9499 ? . .
C(34) H(56) 0.9501 ? . .
C(34) H(57) 0.9500 ? . .
C(40) H(58) 0.9500 ? . .
C(40) H(59) 0.9500 ? . .
C(40) H(60) 0.9499 ? . .
C(41) H(61) 0.9499 ? . .
C(41) H(62) 0.9500 ? . .
C(41) H(63) 0.9500 ? . .
C(42) H(64) 0.9499 ? . .
C(42) H(65) 0.9500 ? . .
C(42) H(66) 0.9500 ? . .
C(43) H(67) 0.9500 ? . .
C(43) H(68) 0.9499 ? . .
C(43) H(69) 0.9499 ? . .
C(44) H(70) 0.9500 ? . .
C(44) H(71) 0.9500 ? . .
C(44) H(72) 0.9500 ? . .
C(45) H(73) 0.9500 ? . .
C(45) H(74) 0.9500 ? . .
C(45) H(75) 0.9499 ? . .
C(46) H(76) 0.9500 ? . .
C(46) H(77) 0.9501 ? . .
C(46) H(78) 0.9500 ? . .
C(47) H(79) 0.9501 ? . .
C(47) H(80) 0.9499 ? . .
C(47) H(81) 0.9501 ? . .
C(48) H(82) 0.9499 ? . .
C(48) H(83) 0.9500 ? . .
C(48) H(84) 0.9500 ? . .
C(50) H(85) 0.9500 ? . .
C(51) H(86) 0.9500 ? . .
C(52) H(87) 0.9500 ? . .
C(53) H(88) 0.9500 ? . .
C(54) H(89) 0.9497 ? . .
C(56) H(90) 0.9500 ? . .
C(57) H(91) 0.9500 ? . .
C(58) H(92) 0.9500 ? . .
C(59) H(93) 0.9501 ? . .
C(60) H(94) 0.9500 ? . .
C(62) H(95) 0.9501 ? . .
C(63) H(96) 0.9500 ? . .
C(64) H(97) 0.9498 ? . .
C(65) H(98) 0.9500 ? . .
C(66) H(99) 0.9499 ? . .
C(68) H(100) 0.9500 ? . .
C(69) H(101) 0.9499 ? . .
C(70) H(102) 0.9500 ? . .
C(71) H(103) 0.9500 ? . .
C(72) H(104) 0.9501 ? . .
C(74) H(105) 0.9499 ? . .
C(75) H(106) 0.9500 ? . .
C(76) H(107) 0.9501 ? . .
C(77) H(108) 0.9501 ? . .
C(78) H(109) 0.9500 ? . .
C(80) H(110) 0.9499 ? . .
C(81) H(111) 0.9500 ? . .
C(82) H(112) 0.9500 ? . .
C(83) H(113) 0.9499 ? . .
C(84) H(114) 0.9501 ? . .
C(86) H(115) 0.9500 ? . .
C(87) H(116) 0.9500 ? . .
C(88) H(117) 0.9500 ? . .
C(89) H(118) 0.9501 ? . .
C(90) H(119) 0.9500 ? . .
C(92) H(120) 0.9500 ? . .
C(93) H(121) 0.9500 ? . .
C(94) H(122) 0.9500 ? . .
C(95) H(123) 0.9500 ? . .
C(96) H(124) 0.9500 ? . .
H(72) C(44) 0.9500 ? . .
